data_7227893
loop_
_publ_author_name
'Zhao, Haishuang'
'Bodach, Alexander'
'Heine, Miriam'
'Krysiak, Yasar'
'Glinnemann, J\"urgen'
'Alig, Edith'
'Fink, Lothar'
'Schmidt, Martin U.'

_publ_section_title
;
 4-Cyanopyridine, a versatile mono- and bidentate ligand. Crystal
 structures of related coordination polymers determined by X-ray powder
 diffraction
;
_journal_issue 16
_journal_name_full CrystEngComm
_journal_page_first 2216
_journal_paper_doi 10.1039/C7CE00425G
_journal_volume 19
_journal_year 2017
_chemical_formula_iupac 'C6 H4 Br2 N2 Ni'
_chemical_formula_moiety 'C6 H4 Br2 N2 Ni'
_chemical_formula_structural 'C6 H4 Br2 N2 Ni'
_chemical_formula_sum 'C6 H4 Br2 N2 Ni'
_chemical_formula_weight 322.63
_chemical_name_common Dibromo(4-cyanopyridine)Nickel
_chemical_name_systematic Dibromo(4-cyanopyridine)Nickel
_space_group_crystal_system monoclinic
_space_group_IT_number 10
_space_group_name_Hall '-P 2'
_space_group_name_H-M_alt 'P 1 1 2/m'
_audit_update_record
;
2017-02-28 deposited with the CCDC.
2017-03-21 downloaded from the CCDC.
;
_cell_angle_alpha 90
_cell_angle_beta 90
_cell_angle_gamma 90.4227(69)
_cell_formula_units_Z 2
_cell_length_a 9.48269(14)
_cell_length_b 12.34678(29)
_cell_length_c 3.689770(52)
_cell_measurement_temperature 298
_cell_volume 431.989(13)
_computing_cell_refinement 'DASH (David <i> et al.</i> , 2004)'
_computing_data_collection 'STOE WINXPOW (STOE & Cie GmbH, 2004)'
_computing_data_reduction 'DASH (David <i>et al.</i>, 2004)'
_computing_molecular_graphics 'MERCURY (Macrea <i>et al.</i>)'
_computing_structure_refinement 'TOPAS (Coelho, 2007)'
_computing_structure_solution 'DASH (David <i>et al.</i>, 2004)'
_diffrn_ambient_temperature 298
_diffrn_detector_type 'lin psd'
_diffrn_measurement_device_type 'STOE Stadi-P'
_diffrn_radiation_monochromator 'primary focussing, Ge 111'
_diffrn_radiation_source 'X-ray tube'
_diffrn_radiation_type 'Cu K\a~1~'
_diffrn_radiation_wavelength 1.540598
_exptl_crystal_colour 'light yellow '
_exptl_crystal_density_diffrn 2.480
_pd_instr_location ' ?'
_pd_meas_2theta_range_max 100
_pd_meas_2theta_range_min 5
_pd_meas_scan_method step
_pd_proc_2theta_range_max 100
_pd_proc_2theta_range_min 5
_pd_proc_info_excluded_regions none
_pd_proc_ls_background_function 'Chebychev polynomial'
_pd_proc_ls_pref_orient_corr '[110]'
_pd_proc_ls_profile_function
;
modified spherical harmonics( LIT?!)
;
_pd_proc_ls_prof_R_factor 0.03548
_pd_proc_ls_prof_wR_expected 0.02885
_pd_proc_ls_prof_wR_factor 0.04647
_pd_spec_mounting
;
Specimen was sealed in a 0.7 mm diameter borosilicate glass capillary 
;
_pd_spec_mount_mode transmission
_pd_spec_shape cylinder
_pd_spec_size_axial 12
_pd_spec_size_equat 0.7
_pd_spec_size_thick 0.7
_refine_ls_extinction_method none
_refine_ls_goodness_of_fit_all 1.628
_refine_ls_hydrogen_treatment mixed
_refine_ls_matrix_type fullcycle
_refine_ls_number_constraints 2
_refine_ls_number_parameters 91
_refine_ls_number_restraints 37
_refine_ls_R_I_factor 0.01.57
_refine_ls_weighting_details w=1/\s(Y~obs~)^2^
_refine_ls_weighting_scheme sigma
_cod_data_source_file c7ce00425g2.cif
_cod_data_source_block NiBr2_4-cypy_1
_cod_depositor_comments 'Adding full bibliography for 7227893--7227899.cif.'
_cod_original_cell_volume 431.989(14)
_cod_database_code 7227893

loop_
_space_group_symop_id
_space_group_symop_operation_xyz
1 'x, y, z'
2 '-x, -y, -z'
3 '-x, -y, z'
4 'x, y, -z'

loop_
_atom_site_label
_atom_site_type_symbol
_atom_site_symmetry_multiplicity
_atom_site_fract_x
_atom_site_fract_y
_atom_site_fract_z
_atom_site_occupancy
_atom_site_B_iso_or_equiv
_atom_site_adp_type
N1 N 0 -0.04511(28) 0.7509(12) 0 0.4683(56) 3.84(13) Biso
Ni2 Ni 0 -0.27549(23) 0.74852(22) 0 1 1.456(62) Biso
C3 C 0 0.02809(42) 0.65701(32) 0 0.4683(56) 3.84(13) Biso
C4 C 0 0.02129(42) 0.84768(32) 0 0.4683(56) 3.84(13) Biso
Br5 Br 0 -0.27744(33) 0.60466(22) -0.5 1 2.354(34) Biso
Br6 Br 0 -0.26664(37) 0.89330(21) 0.5 1 2.354(34) Biso
C7 C 0 0.17271(55) 0.66090(25) 0 0.4683(56) 3.84(13) Biso
H8 H 0 -0.0194(36) 0.5830(22) 0 0.4683(56) 4.60(16) Biso
H9 H 0 -0.0377(39) 0.9168(22) 0 0.4683(56) 4.60(16) Biso
C10 C 0 0.17013(55) 0.85455(26) 0 0.4683(56) 3.84(13) Biso
C11 C 0 0.24621(91) 0.75826(82) 0 0.4683(56) 3.84(13) Biso
H12 H 0 0.222(50) 0.5913(18) 0 0.4683(56) 4.60(16) Biso
H13 H 0 0.220(43) 0.9273(18) 0 0.4683(56) 4.60(16) Biso
C14 C 0 0.39591(36) 0.76010(97) 0 0.4683(56) 3.84(13) Biso
N15 N 0 0.51554(32) 0.76408(80) 0 0.4683(56) 3.84(13) Biso
N101 N 0 0.49413(54) 0.7509(12) 0 0.5317(56) 3.84(13) Biso
C103 C 0 0.42093(62) 0.65701(32) 0 0.5317(56) 3.84(13) Biso
C104 C 0 0.42773(62) 0.84768(32) 0 0.5317(56) 3.84(13) Biso
C107 C 0 0.27631(71) 0.66090(25) 0 0.5317(56) 3.84(13) Biso
H108 H 0 0.4685(36) 0.5830(22) 0 0.5317(56) 3.84(13) Biso
H109 H 0 0.4867(39) 0.9168(22) 0 0.5317(56) 3.84(13) Biso
C110 C 0 0.27889(71) 0.85455(26) 0 0.5317(56) 3.84(13) Biso
C111 C 0 0.2028(10) 0.75826(82) 0 0.5317(56) 3.84(13) Biso
H112 H 0 0.227(50) 0.5913(18) 0 0.5317(56) 3.84(13) Biso
H113 H 0 0.229(43) 0.9273(18) 0 0.5317(56) 3.84(13) Biso
C114 C 0 0.05311(58) 0.76010(97) 0 0.5317(56) 3.84(13) Biso
N115 N 0 -0.06652(55) 0.76408(80) 0 0.5317(56) 3.84(13) Biso

loop_
_atom_type_symbol
_atom_type_description
_atom_type_scat_source
C C 'International Tables Vol C Table 6.1.1.4'
H H 'International Tables Vol C Table 6.1.1.4'
Ni Ni 'International Tables Vol C Table 6.1.1.4'
Br Br 'International Tables Vol C Table 6.1.1.4'
N N 'International Tables Vol C Table 6.1.1.4'

loop_
_geom_angle_atom_site_label_1
_geom_angle_atom_site_label_2
_geom_angle_atom_site_label_3
_geom_angle
N15 C14 C11 178.436(491)
N115 C114 C111 178.437(682)
N115 Ni2 Br5 93.960(1)
N115 Ni2 Br6 84.574(1)
N15 Ni2 N1 173.696(164)
N1 Ni2 N101 178.459(190)
N1 Ni2 Br5 90.655(5)
N1 Ni2 Br6 87.887(2)
Br5 Ni2 Br5 92.174(0)
Br6 Ni2 Br6 91.765(0)
C4 N1 C3 121.3(12)
N1 C3 C7 119.217(352)
N1 C4 C10 120.896(350)
C3 C7 C11 121.795(506)
C11 C10 C4 118.119(503)
C7 C11 C10 118.652(741)
C7 C11 C14 120.706(688)
C10 C11 C14 120.642(684)
C103 N101 C104 121.3(12)
N101 C103 C107 118.596(473)
N101 C104 C110 121.555(466)
C103 C107 C111 122.430(561)
C111 C110 C104 117.507(566)
C110 C111 C107 118.630(742)
C110 C111 C114 120.028(771)
C107 C111 C114 121.342(771)

loop_
_geom_bond_atom_site_label_1
_geom_bond_atom_site_label_2
_geom_bond_distance
Ni2 N115 1.9895(57)
Ni2 N1 2.1846(34)
Ni2 Br5 2.5609(27)
Ni2 Br6 2.5698(26)
N1 C114 0.9375(64)
N1 C4 1.3465(137)
N1 C3 1.3556(134)
C3 H8 1.0157(288)
C3 C7 1.3719(66)
C4 H9 1.0238(308)
C4 N1 1.3465(137)
C4 C10 1.4133(66)
C7 H12 0.98(23)
C7 C3 1.3719(66)
C7 C11 1.3851(104)
C10 H13 1.01(19)
C10 C11 1.3952(105)
C10 C4 1.4133(66)
C11 C7 1.3851(104)
C11 C10 1.3952(105)
C11 C14 1.4196(93)
C14 N15 1.1351(46)
C14 C11 1.4196(93)
N15 C14 1.1351(46)
N101 C103 1.3468(137)
N101 C104 1.3548(141)
C103 H108 1.0220(291)
C103 N101 1.3468(137)
C103 C107 1.3726(89)
C104 H109 1.0168(307)
C104 N101 1.3548(141)
C104 C110 1.4146(89)
C107 H112 0.98(23)
C107 C103 1.3726(89)
C107 C111 1.3940(109)
C110 H113 1.02(20)
C110 C111 1.3861(109)
C110 C104 1.4146(89)
C111 C110 1.3861(109)
C111 C114 1.4198(110)
C114 N115 1.1358(76)
C114 C111 1.4198(110)
